data_2203543
loop_
_publ_author_name
'Zeller, Matthias'
'Hunter, Allen D.'
'Sampson, Paul'
'Chumachenko, Nataliya'

_publ_section_title
(4a<i>SR</i>,7<i>RS</i>,9a<i>RS</i>)-9a-Bromo-7-methyl-5,5-dioxo-1,2,4a,6,7,9a-hexahydro-8-oxa-5\l^6^-thia-1,4-benzocyclohepten-9-one
_journal_issue 5
_journal_name_full 'Acta Crystallographica Section E'
_journal_page_first o727
_journal_page_last o728
_journal_paper_doi 10.1107/S1600536804007615
_journal_volume 60
_journal_year 2004
_chemical_formula_iupac 'C10 H13 Br O4 S'
_chemical_formula_moiety 'C10 H13 Br O4 S'
_chemical_formula_sum 'C10 H13 Br O4 S'
_chemical_formula_weight 309.17
_chemical_name_systematic ?
_space_group_IT_number 2
_symmetry_cell_setting triclinic
_symmetry_space_group_name_Hall '-P 1'
_symmetry_space_group_name_H-M 'P -1'
_atom_sites_solution_hydrogens geom
_atom_sites_solution_primary direct
_atom_sites_solution_secondary difmap
_audit_creation_method SHELXL-97
_cell_angle_alpha 89.3830(10)
_cell_angle_beta 86.5230(10)
_cell_angle_gamma 77.6970(10)
_cell_formula_units_Z 2
_cell_length_a 6.0895(5)
_cell_length_b 9.1882(7)
_cell_length_c 10.6027(9)
_cell_measurement_reflns_used 5304
_cell_measurement_temperature 100(2)
_cell_measurement_theta_max 28.283
_cell_measurement_theta_min 2.2664
_cell_volume 578.55(8)
_computing_cell_refinement 'SAINT-Plus (Bruker, 1997--1999)'
_computing_data_collection 'SMART (Bruker, 1997--2000)'
_computing_data_reduction SAINT-Plus
_computing_molecular_graphics SHELXL97
_computing_publication_material SHELXL97
_computing_structure_refinement 'SHELXL97 (Sheldrick, 1997)'
_computing_structure_solution 'SHELXS97 (Sheldrick, 1990)'
_diffrn_ambient_temperature 100(2)
_diffrn_measured_fraction_theta_full 0.987
_diffrn_measured_fraction_theta_max 0.987
_diffrn_measurement_device_type 'Bruker SMART APEX CCD diffractometer'
_diffrn_measurement_method '\w scans'
_diffrn_radiation_monochromator graphite
_diffrn_radiation_source 'fine-focus sealed tube'
_diffrn_radiation_type MoK\a
_diffrn_radiation_wavelength 0.71073
_diffrn_reflns_av_R_equivalents 0.0298
_diffrn_reflns_av_sigmaI/netI 0.0420
_diffrn_reflns_limit_h_max 8
_diffrn_reflns_limit_h_min -8
_diffrn_reflns_limit_k_max 12
_diffrn_reflns_limit_k_min -12
_diffrn_reflns_limit_l_max 14
_diffrn_reflns_limit_l_min -14
_diffrn_reflns_number 5491
_diffrn_reflns_theta_full 28.28
_diffrn_reflns_theta_max 28.28
_diffrn_reflns_theta_min 2.27
_diffrn_standards_decay_% 0
_diffrn_standards_interval_count 0
_diffrn_standards_interval_time 0
_diffrn_standards_number 0
_exptl_absorpt_coefficient_mu 3.728
_exptl_absorpt_correction_T_max 0.159
_exptl_absorpt_correction_T_min 0.125
_exptl_absorpt_correction_type multi-scan
_exptl_absorpt_process_details '(SADABS in SAINT-Plus; Bruker, 1997--1999)'
_exptl_crystal_colour colourless
_exptl_crystal_density_diffrn 1.769
_exptl_crystal_density_method 'not measured'
_exptl_crystal_description block
_exptl_crystal_F_000 312
_exptl_crystal_size_max 0.5
_exptl_crystal_size_mid 0.5
_exptl_crystal_size_min 0.5
_refine_diff_density_max 1.121
_refine_diff_density_min -0.997
_refine_ls_extinction_method none
_refine_ls_goodness_of_fit_ref 1.062
_refine_ls_hydrogen_treatment refxyz
_refine_ls_matrix_type full
_refine_ls_number_parameters 184
_refine_ls_number_reflns 2822
_refine_ls_number_restraints 0
_refine_ls_restrained_S_all 1.062
_refine_ls_R_factor_all 0.0303
_refine_ls_R_factor_gt 0.0294
_refine_ls_shift/su_max 0.001
_refine_ls_shift/su_mean 0.000
_refine_ls_structure_factor_coef Fsqd
_refine_ls_weighting_details 'calc w=1/[\s^2^(Fo^2^)+(0.0552P)^2^+0.2933P] where P=(Fo^2^+2Fc^2^)/3'
_refine_ls_weighting_scheme calc
_refine_ls_wR_factor_gt 0.0779
_refine_ls_wR_factor_ref 0.0784
_reflns_number_gt 2726
_reflns_number_total 2822
_reflns_threshold_expression I>2\s(I)
_cod_data_source_file bt6434.cif
_cod_data_source_block I
_cod_original_sg_symbol_H-M P-1
_cod_database_code 2203543
_cod_database_fobs_code 2203543

loop_
_symmetry_equiv_pos_as_xyz
'x, y, z'
'-x, -y, -z'

loop_
_atom_site_label
_atom_site_fract_x
_atom_site_fract_y
_atom_site_fract_z
_atom_site_U_iso_or_equiv
_atom_site_adp_type
_atom_site_calc_flag
_atom_site_occupancy
_atom_site_type_symbol
Br1 0.69765(3) 0.522000(17) 0.860457(15) 0.01516(9) Uani d 1 Br
C1 1.0248(3) 0.2544(2) 0.90203(17) 0.0147(3) Uani d 1 C
H1B 1.133(4) 0.318(3) 0.900(2) 0.018 Uiso d 1 H
H1A 1.109(5) 0.156(3) 0.868(3) 0.018 Uiso d 1 H
O1 0.9759(2) 0.01457(15) 0.69025(13) 0.0179(3) Uani d 1 O
C2 0.9246(3) 0.2375(2) 1.03501(18) 0.0166(3) Uani d 1 C
H2A 1.032(5) 0.185(3) 1.089(3) 0.020 Uiso d 1 H
H2B 0.880(4) 0.335(3) 1.077(3) 0.020 Uiso d 1 H
O2 0.5884(3) -0.03065(16) 0.72241(14) 0.0216(3) Uani d 1 O
C3 0.7236(3) 0.1677(2) 1.03453(18) 0.0161(3) Uani d 1 C
H3 0.671(4) 0.125(3) 1.114(3) 0.019 Uiso d 1 H
O3 1.1500(2) 0.31775(16) 0.65253(14) 0.0194(3) Uani d 1 O
C4 0.6093(3) 0.1601(2) 0.93261(17) 0.0141(3) Uani d 1 C
H4A 0.483(4) 0.109(3) 0.933(2) 0.017 Uiso d 1 H
C4A 0.6609(3) 0.22518(19) 0.80638(16) 0.0116(3) Uani d 1 C
H4B 0.526(4) 0.286(3) 0.772(2) 0.014 Uiso d 1 H
S5 0.73532(7) 0.07045(5) 0.69182(4) 0.01333(11) Uani d 1 S
C6 0.6668(3) 0.1474(2) 0.54007(17) 0.0147(3) Uani d 1 C
H6A 0.696(4) 0.067(3) 0.484(3) 0.018 Uiso d 1 H
H6B 0.512(5) 0.191(3) 0.548(2) 0.018 Uiso d 1 H
C7 0.8095(3) 0.2559(2) 0.49223(16) 0.0147(3) Uani d 1 C
H7 0.959(4) 0.208(3) 0.481(2) 0.018 Uiso d 1 H
O8 0.7906(2) 0.36615(14) 0.59279(12) 0.0144(3) Uani d 1 O
C9 0.9510(3) 0.33376(19) 0.67828(17) 0.0128(3) Uani d 1 C
C9A 0.8470(3) 0.31589(19) 0.80998(16) 0.0114(3) Uani d 1 C
C10 0.7174(4) 0.3349(2) 0.37516(19) 0.0231(4) Uani d 1 C
H10D 0.578(6) 0.398(3) 0.392(3) 0.035 Uiso d 1 H
H10E 0.716(5) 0.261(3) 0.314(3) 0.035 Uiso d 1 H
H10C 0.817(5) 0.402(3) 0.343(3) 0.035 Uiso d 1 H

loop_
_atom_site_aniso_label
_atom_site_aniso_U_11
_atom_site_aniso_U_22
_atom_site_aniso_U_33
_atom_site_aniso_U_12
_atom_site_aniso_U_13
_atom_site_aniso_U_23
Br1 0.01744(12) 0.01230(12) 0.01529(12) -0.00272(7) 0.00160(7) -0.00325(7)
C1 0.0124(8) 0.0176(8) 0.0149(8) -0.0048(6) -0.0001(6) -0.0007(7)
O1 0.0181(6) 0.0161(6) 0.0179(6) -0.0005(5) 0.0018(5) -0.0026(5)
C2 0.0174(9) 0.0191(9) 0.0143(8) -0.0059(7) -0.0016(7) 0.0007(7)
O2 0.0288(8) 0.0201(7) 0.0200(7) -0.0159(6) 0.0038(6) -0.0020(5)
C3 0.0194(9) 0.0147(8) 0.0142(8) -0.0044(7) 0.0036(7) 0.0003(6)
O3 0.0146(6) 0.0242(7) 0.0202(7) -0.0077(5) 0.0052(5) -0.0020(5)
C4 0.0137(8) 0.0141(8) 0.0148(8) -0.0051(6) 0.0044(6) -0.0003(6)
C4A 0.0103(7) 0.0132(7) 0.0119(8) -0.0045(6) 0.0022(6) -0.0017(6)
S5 0.0157(2) 0.0121(2) 0.0130(2) -0.00558(16) 0.00244(16) -0.00205(16)
C6 0.0161(8) 0.0173(8) 0.0117(8) -0.0060(7) 0.0007(6) -0.0026(6)
C7 0.0183(9) 0.0145(8) 0.0112(8) -0.0040(7) 0.0039(6) -0.0033(6)
O8 0.0180(6) 0.0133(6) 0.0117(6) -0.0035(5) 0.0014(5) -0.0026(5)
C9 0.0136(8) 0.0106(7) 0.0147(8) -0.0046(6) 0.0021(6) -0.0017(6)
C9A 0.0112(7) 0.0103(7) 0.0126(8) -0.0032(6) 0.0028(6) -0.0021(6)
C10 0.0352(12) 0.0200(9) 0.0137(9) -0.0048(9) -0.0022(8) 0.0009(7)

loop_
_atom_type_symbol
_atom_type_description
_atom_type_scat_dispersion_real
_atom_type_scat_dispersion_imag
_atom_type_scat_source
C C 0.0033 0.0016 'International Tables Vol C Tables 4.2.6.8 and 6.1.1.4'
H H 0.0000 0.0000 'International Tables Vol C Tables 4.2.6.8 and 6.1.1.4'
O O 0.0106 0.0060 'International Tables Vol C Tables 4.2.6.8 and 6.1.1.4'
S S 0.1246 0.1234 'International Tables Vol C Tables 4.2.6.8 and 6.1.1.4'
Br Br -0.2901 2.4595 'International Tables Vol C Tables 4.2.6.8 and 6.1.1.4'

loop_
_geom_angle_atom_site_label_1
_geom_angle_atom_site_label_2
_geom_angle_atom_site_label_3
_geom_angle
C9A C1 C2 112.61(15)
C9A C1 H1B 108.6(14)
C2 C1 H1B 111.9(15)
C9A C1 H1A 107.0(15)
C2 C1 H1A 110.6(15)
H1B C1 H1A 106(2)
C3 C2 C1 111.85(15)
C3 C2 H2A 110.7(16)
C1 C2 H2A 112.4(17)
C3 C2 H2B 108.9(16)
C1 C2 H2B 110.3(16)
H2A C2 H2B 102(2)
C4 C3 C2 123.62(17)
C4 C3 H3 117.3(15)
C2 C3 H3 119.1(15)
C3 C4 C4A 124.12(17)
C3 C4 H4A 122.3(15)
C4A C4 H4A 113.6(14)
C4 C4A C9A 112.82(14)
C4 C4A S5 107.49(12)
C9A C4A S5 112.17(11)
C4 C4A H4B 111.9(15)
C9A C4A H4B 110.2(14)
S5 C4A H4B 101.7(15)
O2 S5 O1 118.78(9)
O2 S5 C6 107.14(9)
O1 S5 C6 108.39(9)
O2 S5 C4A 107.16(8)
O1 S5 C4A 107.91(8)
C6 S5 C4A 106.89(8)
C7 C6 S5 114.07(12)
C7 C6 H6A 107.1(16)
S5 C6 H6A 105.9(15)
C7 C6 H6B 113.0(15)
S5 C6 H6B 105.3(16)
H6A C6 H6B 111(2)
O8 C7 C10 108.38(15)
O8 C7 C6 105.62(14)
C10 C7 C6 110.87(16)
O8 C7 H7 107.8(16)
C10 C7 H7 113.3(16)
C6 C7 H7 110.6(15)
C9 O8 C7 114.86(14)
O3 C9 O8 124.37(17)
O3 C9 C9A 124.47(16)
O8 C9 C9A 111.14(14)
C1 C9A C9 111.70(14)
C1 C9A C4A 113.30(14)
C9 C9A C4A 111.12(14)
C1 C9A Br1 109.19(12)
C9 C9A Br1 103.80(11)
C4A C9A Br1 107.18(11)
C7 C10 H10D 112(2)
C7 C10 H10E 107.2(18)
H10D C10 H10E 114(3)
C7 C10 H10C 109.8(17)
H10D C10 H10C 105(2)
H10E C10 H10C 109(3)

loop_
_geom_bond_atom_site_label_1
_geom_bond_atom_site_label_2
_geom_bond_distance
Br1 C9A 1.9821(17)
C1 C9A 1.516(2)
C1 C2 1.522(3)
C1 H1B 0.97(3)
C1 H1A 1.00(3)
O1 S5 1.4447(14)
C2 C3 1.498(3)
C2 H2A 0.94(3)
C2 H2B 0.98(3)
O2 S5 1.4427(14)
C3 C4 1.331(3)
C3 H3 0.99(3)
O3 C9 1.204(2)
C4 C4A 1.503(2)
C4 H4A 0.99(3)
C4A C9A 1.545(2)
C4A S5 1.8433(18)
C4A H4B 0.98(2)
S5 C6 1.7871(19)
C6 C7 1.520(3)
C6 H6A 0.93(3)
C6 H6B 0.94(3)
C7 O8 1.461(2)
C7 C10 1.508(3)
C7 H7 0.92(3)
O8 C9 1.357(2)
C9 C9A 1.520(2)
C10 H10D 0.93(3)
C10 H10E 0.94(3)
C10 H10C 0.99(3)
